data_4072611
loop_
_publ_author_name
'Beweries, Torsten'
'Bach, Marc A.'
'Burlakov, Vladimir V.'
'Arndt, Perdita'
'Baumann, Wolfgang'
'Spannenberg, Anke'
'Rosenthal, Uwe'

_publ_section_title
;
 Synthesis ofansa-Dimethylsilanediyl&#x2212;dicyclopentadienyl&#x2212;
 zirconacyclopent-3-yne, Me2Si(\h5-C5H4)2Zr(\h4-H2C4H2), and Its Reactions
 with Ni(0) and B(C6F5)3&#x2020;
;
_journal_issue 1
_journal_name_full Organometallics
_journal_page_first 241
_journal_paper_doi 10.1021/om0608760
_journal_volume 26
_journal_year 2007
_chemical_formula_sum 'C56 H56 Ni O P2 Si Zr'
_chemical_formula_weight 984.97
_chemical_name_systematic
; 
 ? 
;
_space_group_IT_number 2
_symmetry_cell_setting triclinic
_symmetry_space_group_name_Hall '-P 1'
_symmetry_space_group_name_H-M 'P -1'
_atom_sites_solution_hydrogens geom
_atom_sites_solution_primary direct
_atom_sites_solution_secondary difmap
_audit_creation_method SHELXL-97
_cell_angle_alpha 66.34(3)
_cell_angle_beta 83.28(3)
_cell_angle_gamma 81.07(3)
_cell_formula_units_Z 2
_cell_length_a 10.983(2)
_cell_length_b 15.046(3)
_cell_length_c 16.135(3)
_cell_measurement_reflns_used all
_cell_measurement_temperature 200(2)
_cell_volume 2408.2(10)
_computing_data_collection STOE-X-AREA
_computing_molecular_graphics XP
_computing_structure_refinement 'SHELXL-97 (Sheldrick, 1997)'
_computing_structure_solution 'SHELXS-97 (Sheldrick, 1990)'
_diffrn_ambient_temperature 200(2)
_diffrn_measured_fraction_theta_full 1.000
_diffrn_measured_fraction_theta_max 1.000
_diffrn_measurement_device_type 'STOE-IPDS II'
_diffrn_radiation_monochromator graphite
_diffrn_radiation_source 'fine-focus sealed tube'
_diffrn_radiation_type MoK\a
_diffrn_radiation_wavelength 0.71073
_diffrn_reflns_av_R_equivalents 0.0417
_diffrn_reflns_av_sigmaI/netI 0.0556
_diffrn_reflns_limit_h_max 14
_diffrn_reflns_limit_h_min -14
_diffrn_reflns_limit_k_max 18
_diffrn_reflns_limit_k_min -19
_diffrn_reflns_limit_l_max 20
_diffrn_reflns_limit_l_min -20
_diffrn_reflns_number 40186
_diffrn_reflns_theta_full 27.50
_diffrn_reflns_theta_max 27.50
_diffrn_reflns_theta_min 1.88
_exptl_absorpt_coefficient_mu 0.738
_exptl_absorpt_correction_type none
_exptl_crystal_colour yellow
_exptl_crystal_density_diffrn 1.358
_exptl_crystal_density_method 'not measured'
_exptl_crystal_description prism
_exptl_crystal_F_000 1024
_exptl_crystal_size_max 0.40
_exptl_crystal_size_mid 0.30
_exptl_crystal_size_min 0.15
_refine_diff_density_max 0.413
_refine_diff_density_min -0.453
_refine_diff_density_rms 0.057
_refine_ls_extinction_method none
_refine_ls_goodness_of_fit_ref 0.835
_refine_ls_hydrogen_treatment mixed
_refine_ls_matrix_type full
_refine_ls_number_parameters 569
_refine_ls_number_reflns 11070
_refine_ls_number_restraints 10
_refine_ls_restrained_S_all 0.835
_refine_ls_R_factor_all 0.0454
_refine_ls_R_factor_gt 0.0269
_refine_ls_shift/su_max 0.003
_refine_ls_shift/su_mean 0.000
_refine_ls_structure_factor_coef Fsqd
_refine_ls_weighting_details 'calc w=1/[\s^2^(Fo^2^)+(0.0282P)^2^+0.0000P] where P=(Fo^2^+2Fc^2^)/3'
_refine_ls_weighting_scheme calc
_refine_ls_wR_factor_gt 0.0542
_refine_ls_wR_factor_ref 0.0564
_reflns_number_gt 7943
_reflns_number_total 11070
_reflns_threshold_expression >2sigma(I)
_cod_data_source_file om0608760si20060925_072713.cif
_cod_data_source_block ks482t
_cod_original_cell_volume 2408.2(8)
_cod_original_sg_symbol_H-M P-1
_cod_database_code 4072611

loop_
_symmetry_equiv_pos_as_xyz
'x, y, z'
'-x, -y, -z'

loop_
_atom_site_label
_atom_site_type_symbol
_atom_site_fract_x
_atom_site_fract_y
_atom_site_fract_z
_atom_site_U_iso_or_equiv
_atom_site_adp_type
_atom_site_occupancy
_atom_site_symmetry_multiplicity
_atom_site_calc_flag
_atom_site_refinement_flags
_atom_site_disorder_assembly
_atom_site_disorder_group
O1A O 0.0534(5) 0.6005(3) 0.3935(3) 0.1128(19) Uiso 0.634(6) 1 d PD A 1
C53A C 0.1555(5) 0.5300(5) 0.4341(5) 0.095(2) Uiso 0.634(6) 1 d PD A 1
H53A H 0.2188 0.5248 0.3867 0.114 Uiso 0.634(6) 1 calc PR A 1
H53B H 0.1273 0.4650 0.4686 0.114 Uiso 0.634(6) 1 calc PR A 1
C54A C 0.2099(10) 0.5650(5) 0.4978(6) 0.139(2) Uiso 0.634(6) 1 d PD A 1
H54A H 0.3005 0.5474 0.4985 0.167 Uiso 0.634(6) 1 calc PR A 1
H54B H 0.1733 0.5350 0.5604 0.167 Uiso 0.634(6) 1 calc PR A 1
C55A C 0.1768(6) 0.6766(5) 0.4594(5) 0.0959(18) Uiso 0.634(6) 1 d PD A 1
H55A H 0.2430 0.7105 0.4166 0.115 Uiso 0.634(6) 1 calc PR A 1
H55B H 0.1587 0.7018 0.5081 0.115 Uiso 0.634(6) 1 calc PR A 1
C56A C 0.0602(7) 0.6858(5) 0.4107(6) 0.121(3) Uiso 0.634(6) 1 d PD A 1
H56A H -0.0138 0.6965 0.4485 0.145 Uiso 0.634(6) 1 calc PR A 1
H56B H 0.0602 0.7434 0.3525 0.145 Uiso 0.634(6) 1 calc PR A 1
O1B O 0.1803(11) 0.5640(8) 0.5311(7) 0.139(2) Uiso 0.366(6) 1 d PD A 2
C53B C 0.2163(10) 0.5100(7) 0.4745(6) 0.086(3) Uiso 0.366(6) 1 d PD A 2
H53C H 0.1805 0.4474 0.4986 0.103 Uiso 0.366(6) 1 calc PR A 2
H53D H 0.3073 0.4972 0.4669 0.103 Uiso 0.366(6) 1 calc PR A 2
C54B C 0.1603(11) 0.5820(6) 0.3854(6) 0.092(4) Uiso 0.366(6) 1 d PD A 2
H54C H 0.2127 0.5753 0.3335 0.110 Uiso 0.366(6) 1 calc PR A 2
H54D H 0.0772 0.5659 0.3829 0.110 Uiso 0.366(6) 1 calc PR A 2
C55B C 0.1504(13) 0.6881(7) 0.3778(6) 0.100(4) Uiso 0.366(6) 1 d PD A 2
H55C H 0.2241 0.7202 0.3456 0.120 Uiso 0.366(6) 1 calc PR A 2
H55D H 0.0749 0.7280 0.3485 0.120 Uiso 0.366(6) 1 calc PR A 2
C56B C 0.1434(13) 0.6658(8) 0.4799(6) 0.0959(18) Uiso 0.366(6) 1 d PD A 2
H56C H 0.1980 0.7056 0.4915 0.115 Uiso 0.366(6) 1 calc PR A 2
H56D H 0.0578 0.6839 0.4998 0.115 Uiso 0.366(6) 1 calc PR A 2
C1 C 0.39826(17) 0.61518(16) 1.05106(14) 0.0246(4) Uani 1 1 d . . .
C2 C 0.41693(15) 0.68029(14) 0.95758(13) 0.0217(4) Uani 1 1 d . . .
C3 C 0.50156(16) 0.72927(15) 0.89979(13) 0.0240(4) Uani 1 1 d . . .
C4 C 0.62695(17) 0.75037(18) 0.89222(15) 0.0299(5) Uani 1 1 d . . .
C5 C 0.68259(17) 0.60479(15) 1.18453(14) 0.0279(4) Uani 1 1 d . . .
C6 C 0.62550(17) 0.53656(15) 1.16735(14) 0.0277(4) Uani 1 1 d . . .
H6 H 0.5612 0.5013 1.2046 0.033 Uiso 1 1 calc R . .
C7 C 0.67918(18) 0.52887(15) 1.08590(15) 0.0297(5) Uani 1 1 d . . .
H7 H 0.6573 0.4882 1.0591 0.036 Uiso 1 1 calc R . .
C8 C 0.76998(17) 0.59203(16) 1.05235(14) 0.0310(5) Uani 1 1 d . . .
H8 H 0.8222 0.6008 0.9991 0.037 Uiso 1 1 calc R . .
C9 C 0.77118(17) 0.64032(16) 1.11041(15) 0.0296(4) Uani 1 1 d . . .
H9 H 0.8226 0.6889 1.1019 0.036 Uiso 1 1 calc R . .
C10 C 0.52710(19) 0.77689(16) 1.15948(15) 0.0325(5) Uani 1 1 d . . .
C11 C 0.40778(19) 0.77620(17) 1.13282(16) 0.0362(5) Uani 1 1 d . . .
H11 H 0.3464 0.7375 1.1703 0.043 Uiso 1 1 calc R . .
C12 C 0.3959(2) 0.84173(17) 1.04258(17) 0.0398(6) Uani 1 1 d . . .
H12 H 0.3251 0.8556 1.0089 0.048 Uiso 1 1 calc R . .
C13 C 0.5064(2) 0.88335(16) 1.01052(17) 0.0406(5) Uani 1 1 d . . .
H13 H 0.5240 0.9301 0.9514 0.049 Uiso 1 1 calc R . .
C14 C 0.5865(2) 0.84342(16) 1.08178(16) 0.0356(5) Uani 1 1 d . . .
H14 H 0.6681 0.8588 1.0783 0.043 Uiso 1 1 calc R . .
C15 C 0.7312(3) 0.7239(2) 1.2919(2) 0.0600(8) Uani 1 1 d . . .
H15A H 0.7748 0.6699 1.3404 0.090 Uiso 1 1 calc R . .
H15B H 0.6909 0.7731 1.3148 0.090 Uiso 1 1 calc R . .
H15C H 0.7903 0.7537 1.2413 0.090 Uiso 1 1 calc R . .
C16 C 0.5051(3) 0.6085(2) 1.34575(18) 0.0573(7) Uani 1 1 d . . .
H16A H 0.5526 0.5565 1.3935 0.086 Uiso 1 1 calc R . .
H16B H 0.4500 0.5797 1.3225 0.086 Uiso 1 1 calc R . .
H16C H 0.4561 0.6533 1.3707 0.086 Uiso 1 1 calc R . .
C17 C 0.09871(15) 0.69856(14) 0.99963(13) 0.0213(4) Uani 1 1 d . . .
C18 C 0.09144(16) 0.60016(14) 1.02122(13) 0.0240(4) Uani 1 1 d . . .
H18 H 0.0958 0.5769 0.9741 0.029 Uiso 1 1 calc R . .
C19 C 0.07792(18) 0.53571(15) 1.11105(14) 0.0298(4) Uani 1 1 d . . .
H19 H 0.0732 0.4686 1.1251 0.036 Uiso 1 1 calc R . .
C20 C 0.07139(18) 0.56901(17) 1.17995(14) 0.0327(5) Uani 1 1 d . . .
H20 H 0.0632 0.5248 1.2414 0.039 Uiso 1 1 calc R . .
C21 C 0.07684(18) 0.66674(17) 1.15902(15) 0.0326(5) Uani 1 1 d . . .
H21 H 0.0714 0.6899 1.2063 0.039 Uiso 1 1 calc R . .
C22 C 0.09016(17) 0.73102(15) 1.06994(14) 0.0272(4) Uani 1 1 d . . .
H22 H 0.0935 0.7982 1.0564 0.033 Uiso 1 1 calc R . .
C23 C 0.04524(16) 0.89403(14) 0.87643(13) 0.0231(4) Uani 1 1 d . . .
C24 C -0.07661(17) 0.89538(16) 0.91302(14) 0.0295(4) Uani 1 1 d . . .
H24 H -0.1106 0.8357 0.9457 0.035 Uiso 1 1 calc R . .
C25 C -0.14785(19) 0.98328(17) 0.90178(15) 0.0349(5) Uani 1 1 d . . .
H25 H -0.2307 0.9836 0.9266 0.042 Uiso 1 1 calc R . .
C26 C -0.0996(2) 1.07038(17) 0.85492(16) 0.0385(5) Uani 1 1 d . . .
H26 H -0.1495 1.1306 0.8462 0.046 Uiso 1 1 calc R . .
C27 C 0.0214(2) 1.06969(17) 0.82079(18) 0.0410(5) Uani 1 1 d . . .
H27 H 0.0555 1.1296 0.7896 0.049 Uiso 1 1 calc R . .
C28 C 0.09372(18) 0.98200(15) 0.83174(15) 0.0302(4) Uani 1 1 d . . .
H28 H 0.1772 0.9823 0.8084 0.036 Uiso 1 1 calc R . .
C29 C 0.07103(16) 0.73799(14) 0.81211(12) 0.0215(4) Uani 1 1 d . . .
C30 C -0.05037(18) 0.76687(16) 0.78598(15) 0.0310(5) Uani 1 1 d . . .
H30 H -0.1044 0.8074 0.8103 0.037 Uiso 1 1 calc R . .
C31 C -0.0928(2) 0.73682(17) 0.72481(16) 0.0379(5) Uani 1 1 d . . .
H31 H -0.1753 0.7575 0.7068 0.045 Uiso 1 1 calc R . .
C32 C -0.0156(2) 0.67718(17) 0.69032(15) 0.0386(5) Uani 1 1 d . . .
H32 H -0.0446 0.6574 0.6479 0.046 Uiso 1 1 calc R . .
C33 C 0.1036(2) 0.64599(17) 0.71702(15) 0.0376(5) Uani 1 1 d . . .
H33 H 0.1559 0.6030 0.6946 0.045 Uiso 1 1 calc R . .
C34 C 0.14702(18) 0.67737(15) 0.77661(14) 0.0287(4) Uani 1 1 d . . .
H34 H 0.2300 0.6571 0.7935 0.034 Uiso 1 1 calc R . .
C35 C 0.27928(17) 0.96774(16) 0.64133(13) 0.0267(4) Uani 1 1 d . . .
C36 C 0.16568(19) 0.94133(19) 0.63570(15) 0.0401(5) Uani 1 1 d . . .
H36 H 0.1501 0.8752 0.6668 0.048 Uiso 1 1 calc R . .
C37 C 0.0754(2) 1.0097(2) 0.58558(16) 0.0497(7) Uani 1 1 d . . .
H37 H -0.0018 0.9904 0.5827 0.060 Uiso 1 1 calc R . .
C38 C 0.0962(2) 1.1057(2) 0.53964(18) 0.0501(7) Uani 1 1 d . . .
H38 H 0.0334 1.1527 0.5056 0.060 Uiso 1 1 calc R . .
C39 C 0.2090(2) 1.13323(19) 0.54330(18) 0.0482(6) Uani 1 1 d . . .
H39 H 0.2244 1.1992 0.5110 0.058 Uiso 1 1 calc R . .
C40 C 0.2998(2) 1.06465(16) 0.59405(15) 0.0344(5) Uani 1 1 d . . .
H40 H 0.3770 1.0842 0.5965 0.041 Uiso 1 1 calc R . .
C41 C 0.44684(18) 0.79614(15) 0.65341(14) 0.0271(4) Uani 1 1 d . . .
C42 C 0.4175(2) 0.81974(18) 0.56511(15) 0.0390(5) Uani 1 1 d . . .
H42 H 0.3638 0.8774 0.5355 0.047 Uiso 1 1 calc R . .
C43 C 0.4660(3) 0.7598(2) 0.51993(18) 0.0531(7) Uani 1 1 d . . .
H43 H 0.4445 0.7761 0.4598 0.064 Uiso 1 1 calc R . .
C44 C 0.5448(3) 0.6771(2) 0.56126(18) 0.0522(7) Uani 1 1 d . . .
H44 H 0.5782 0.6365 0.5298 0.063 Uiso 1 1 calc R . .
C45 C 0.5754(2) 0.65336(19) 0.64854(18) 0.0488(6) Uani 1 1 d . . .
H45 H 0.6307 0.5965 0.6772 0.059 Uiso 1 1 calc R . .
C46 C 0.5256(2) 0.71209(17) 0.69458(16) 0.0383(5) Uani 1 1 d . . .
H46 H 0.5459 0.6944 0.7553 0.046 Uiso 1 1 calc R . .
C47 C 0.51943(16) 0.94296(14) 0.70098(13) 0.0223(4) Uani 1 1 d . . .
C48 C 0.62181(17) 0.94001(16) 0.64239(14) 0.0293(4) Uani 1 1 d . . .
H48 H 0.6245 0.9030 0.6063 0.035 Uiso 1 1 calc R . .
C49 C 0.72015(19) 0.99055(18) 0.63607(16) 0.0392(5) Uani 1 1 d . . .
H49 H 0.7902 0.9871 0.5965 0.047 Uiso 1 1 calc R . .
C50 C 0.7165(2) 1.04566(18) 0.68700(17) 0.0415(6) Uani 1 1 d . . .
H50 H 0.7844 1.0797 0.6830 0.050 Uiso 1 1 calc R . .
C51 C 0.6142(2) 1.05151(17) 0.74404(17) 0.0384(5) Uani 1 1 d . . .
H51 H 0.6108 1.0905 0.7784 0.046 Uiso 1 1 calc R . .
C52 C 0.51677(18) 1.00035(16) 0.75088(15) 0.0320(5) Uani 1 1 d . . .
H52 H 0.4467 1.0044 0.7903 0.038 Uiso 1 1 calc R . .
Si1 Si 0.61285(6) 0.67689(5) 1.25200(4) 0.03441(14) Uani 1 1 d . . .
P1 P 0.14281(4) 0.78071(4) 0.88454(3) 0.01986(10) Uani 1 1 d . . .
P2 P 0.38956(4) 0.87390(4) 0.71694(3) 0.02231(10) Uani 1 1 d . . .
Ni1 Ni 0.340820(19) 0.783061(18) 0.856086(16) 0.01979(6) Uani 1 1 d . . .
Zr1 Zr 0.560967(15) 0.699560(14) 1.046598(13) 0.01913(5) Uani 1 1 d . . .
H1A H 0.432(2) 0.5509(17) 1.0636(15) 0.031(6) Uiso 1 1 d . . .
H1B H 0.320(2) 0.6223(16) 1.0793(15) 0.033(6) Uiso 1 1 d . . .
H4A H 0.647(2) 0.8158(19) 0.8506(17) 0.042(7) Uiso 1 1 d . . .
H4B H 0.689(2) 0.6987(18) 0.8866(16) 0.042(6) Uiso 1 1 d . . .

loop_
_atom_site_aniso_label
_atom_site_aniso_U_11
_atom_site_aniso_U_22
_atom_site_aniso_U_33
_atom_site_aniso_U_23
_atom_site_aniso_U_13
_atom_site_aniso_U_12
C1 0.0193(9) 0.0267(11) 0.0242(10) -0.0050(9) -0.0050(8) -0.0034(8)
C2 0.0170(8) 0.0240(10) 0.0248(10) -0.0099(9) -0.0056(7) -0.0003(7)
C3 0.0187(8) 0.0290(11) 0.0226(10) -0.0090(9) -0.0040(7) 0.0008(8)
C4 0.0154(9) 0.0379(13) 0.0299(12) -0.0066(11) -0.0016(8) -0.0025(9)
C5 0.0223(9) 0.0316(11) 0.0298(11) -0.0113(10) -0.0109(8) 0.0022(8)
C6 0.0238(9) 0.0231(10) 0.0319(11) -0.0061(9) -0.0088(8) 0.0023(8)
C7 0.0273(10) 0.0244(11) 0.0385(12) -0.0152(10) -0.0128(9) 0.0100(8)
C8 0.0193(9) 0.0390(13) 0.0319(11) -0.0151(10) -0.0059(8) 0.0115(8)
C9 0.0171(9) 0.0334(12) 0.0377(12) -0.0126(10) -0.0088(8) 0.0004(8)
C10 0.0328(10) 0.0332(12) 0.0402(13) -0.0254(11) -0.0002(9) 0.0001(9)
C11 0.0275(10) 0.0405(13) 0.0497(14) -0.0315(12) 0.0012(10) 0.0052(9)
C12 0.0337(11) 0.0352(13) 0.0574(16) -0.0291(13) -0.0148(11) 0.0159(10)
C13 0.0546(14) 0.0207(11) 0.0467(14) -0.0144(11) -0.0116(12) 0.0051(10)
C14 0.0380(11) 0.0293(12) 0.0472(14) -0.0216(11) -0.0072(10) -0.0040(9)
C15 0.0678(18) 0.068(2) 0.0599(18) -0.0354(17) -0.0217(15) -0.0128(15)
C16 0.0628(17) 0.071(2) 0.0391(15) -0.0242(15) 0.0116(13) -0.0149(15)
C17 0.0123(8) 0.0249(10) 0.0249(10) -0.0083(9) -0.0009(7) -0.0015(7)
C18 0.0188(8) 0.0272(11) 0.0254(10) -0.0103(9) -0.0006(7) -0.0018(7)
C19 0.0267(10) 0.0255(11) 0.0314(11) -0.0051(9) -0.0010(8) -0.0040(8)
C20 0.0298(10) 0.0370(13) 0.0236(11) -0.0030(10) -0.0016(8) -0.0059(9)
C21 0.0314(10) 0.0421(13) 0.0272(11) -0.0162(10) -0.0008(9) -0.0066(9)
C22 0.0254(9) 0.0287(11) 0.0279(11) -0.0115(9) -0.0016(8) -0.0030(8)
C23 0.0210(9) 0.0242(10) 0.0243(10) -0.0105(9) -0.0028(7) 0.0010(7)
C24 0.0225(9) 0.0309(11) 0.0319(11) -0.0100(10) 0.0009(8) -0.0017(8)
C25 0.0256(10) 0.0404(13) 0.0400(13) -0.0203(11) -0.0009(9) 0.0040(9)
C26 0.0382(12) 0.0313(12) 0.0514(15) -0.0246(12) -0.0097(11) 0.0090(10)
C27 0.0411(12) 0.0265(12) 0.0565(16) -0.0168(12) -0.0028(11) -0.0057(10)
C28 0.0262(10) 0.0277(11) 0.0378(12) -0.0141(10) 0.0008(9) -0.0045(8)
C29 0.0210(8) 0.0202(9) 0.0193(9) -0.0028(8) -0.0009(7) -0.0047(7)
C30 0.0234(9) 0.0346(12) 0.0348(12) -0.0131(10) -0.0054(8) -0.0020(8)
C31 0.0341(11) 0.0405(13) 0.0377(13) -0.0099(11) -0.0138(10) -0.0069(10)
C32 0.0570(14) 0.0329(12) 0.0267(11) -0.0067(10) -0.0123(10) -0.0135(11)
C33 0.0507(13) 0.0314(12) 0.0320(12) -0.0151(11) -0.0040(10) -0.0002(10)
C34 0.0288(10) 0.0278(11) 0.0263(11) -0.0083(9) -0.0037(8) 0.0007(8)
C35 0.0214(9) 0.0346(12) 0.0192(10) -0.0065(9) 0.0002(7) -0.0012(8)
C36 0.0287(10) 0.0525(15) 0.0250(11) 0.0028(11) -0.0045(9) -0.0116(10)
C37 0.0222(10) 0.079(2) 0.0343(13) -0.0076(14) -0.0061(9) -0.0041(12)
C38 0.0373(13) 0.0599(18) 0.0415(15) -0.0130(14) -0.0151(11) 0.0183(12)
C39 0.0555(15) 0.0333(14) 0.0483(15) -0.0093(12) -0.0183(12) 0.0089(11)
C40 0.0317(11) 0.0317(12) 0.0349(12) -0.0083(10) -0.0076(9) 0.0010(9)
C41 0.0279(10) 0.0290(11) 0.0247(10) -0.0099(9) 0.0032(8) -0.0093(8)
C42 0.0481(13) 0.0394(14) 0.0303(12) -0.0136(11) -0.0053(10) -0.0054(11)
C43 0.0774(19) 0.0559(18) 0.0363(14) -0.0267(14) -0.0043(13) -0.0130(15)
C44 0.0749(18) 0.0459(16) 0.0456(16) -0.0298(14) 0.0089(14) -0.0114(14)
C45 0.0626(16) 0.0354(14) 0.0451(15) -0.0175(12) 0.0046(12) 0.0027(12)
C46 0.0454(13) 0.0368(13) 0.0312(12) -0.0140(11) -0.0011(10) 0.0012(10)
C47 0.0190(8) 0.0235(10) 0.0205(9) -0.0046(8) -0.0033(7) -0.0009(7)
C48 0.0228(9) 0.0388(12) 0.0263(11) -0.0127(10) 0.0001(8) -0.0047(8)
C49 0.0229(10) 0.0550(15) 0.0382(13) -0.0156(12) 0.0045(9) -0.0121(10)
C50 0.0331(11) 0.0427(14) 0.0498(15) -0.0136(12) -0.0072(10) -0.0162(10)
C51 0.0405(12) 0.0346(13) 0.0461(14) -0.0202(12) -0.0084(11) -0.0049(10)
C52 0.0276(10) 0.0357(12) 0.0340(12) -0.0162(10) -0.0010(9) -0.0005(9)
Si1 0.0370(3) 0.0422(4) 0.0312(3) -0.0206(3) -0.0048(3) -0.0058(3)
P1 0.0145(2) 0.0215(2) 0.0220(2) -0.0073(2) -0.00098(18) -0.00079(18)
P2 0.0181(2) 0.0266(3) 0.0198(2) -0.0067(2) -0.00042(18) -0.00294(19)
Ni1 0.01366(11) 0.02433(14) 0.01889(13) -0.00614(11) -0.00095(9) -0.00152(9)
Zr1 0.01399(8) 0.01998(10) 0.02450(10) -0.01037(8) -0.00300(7) 0.00090(7)

loop_
_atom_type_symbol
_atom_type_description
_atom_type_scat_dispersion_real
_atom_type_scat_dispersion_imag
_atom_type_scat_source
C C 0.0033 0.0016 'International Tables Vol C Tables 4.2.6.8 and 6.1.1.4'
H H 0.0000 0.0000 'International Tables Vol C Tables 4.2.6.8 and 6.1.1.4'
Si Si 0.0817 0.0704 'International Tables Vol C Tables 4.2.6.8 and 6.1.1.4'
P P 0.1023 0.0942 'International Tables Vol C Tables 4.2.6.8 and 6.1.1.4'
Ni Ni 0.3393 1.1124 'International Tables Vol C Tables 4.2.6.8 and 6.1.1.4'
Zr Zr -2.9673 0.5597 'International Tables Vol C Tables 4.2.6.8 and 6.1.1.4'
O O 0.0106 0.0060 'International Tables Vol C Tables 4.2.6.8 and 6.1.1.4'

loop_
_geom_angle_atom_site_label_1
_geom_angle_atom_site_label_2
_geom_angle_atom_site_label_3
_geom_angle
C56A O1A C53A 107.7(5)
O1A C53A C54A 107.4(6)
C53A C54A C55A 105.5(6)
C54A C55A C56A 99.8(6)
O1A C56A C55A 112.1(5)
C53B O1B C56B 112.6(10)
O1B C53B C54B 100.6(8)
C55B C54B C53B 111.2(8)
C56B C55B C54B 97.5(8)
O1B C56B C55B 110.9(9)
C2 C1 Zr1 74.14(11)
C3 C2 C1 141.39(17)
C3 C2 Ni1 69.87(12)
C1 C2 Ni1 145.14(14)
C3 C2 Zr1 73.92(11)
C1 C2 Zr1 70.17(10)
Ni1 C2 Zr1 125.27(9)
C2 C3 C4 142.84(19)
C2 C3 Ni1 69.85(11)
C4 C3 Ni1 143.64(17)
C2 C3 Zr1 73.94(11)
C4 C3 Zr1 71.29(11)
Ni1 C3 Zr1 125.27(9)
C3 C4 Zr1 73.24(12)
C6 C5 C9 105.69(17)
C6 C5 Si1 126.08(15)
C9 C5 Si1 122.48(16)
C6 C5 Zr1 73.14(11)
C9 C5 Zr1 73.83(11)
Si1 C5 Zr1 96.93(8)
C5 C6 C7 109.33(19)
C5 C6 Zr1 74.18(12)
C7 C6 Zr1 75.84(12)
C8 C7 C6 107.43(18)
C8 C7 Zr1 75.32(11)
C6 C7 Zr1 71.65(11)
C7 C8 C9 108.48(18)
C7 C8 Zr1 73.19(11)
C9 C8 Zr1 71.74(11)
C8 C9 C5 109.02(18)
C8 C9 Zr1 76.48(11)
C5 C9 Zr1 73.24(11)
C14 C10 C11 105.5(2)
C14 C10 Si1 123.04(16)
C11 C10 Si1 126.41(18)
C14 C10 Zr1 74.20(11)
C11 C10 Zr1 73.49(11)
Si1 C10 Zr1 97.53(8)
C12 C11 C10 109.0(2)
C12 C11 Zr1 76.63(12)
C10 C11 Zr1 73.23(11)
C11 C12 C13 108.3(2)
C11 C12 Zr1 71.28(12)
C13 C12 Zr1 74.50(12)
C12 C13 C14 107.5(2)
C12 C13 Zr1 73.86(12)
C14 C13 Zr1 71.48(12)
C13 C14 C10 109.7(2)
C13 C14 Zr1 76.45(12)
C10 C14 Zr1 72.94(11)
C18 C17 C22 118.51(18)
C18 C17 P1 121.49(14)
C22 C17 P1 119.29(15)
C19 C18 C17 120.55(18)
C20 C19 C18 120.1(2)
C21 C20 C19 119.7(2)
C22 C21 C20 120.43(19)
C21 C22 C17 120.71(19)
C28 C23 C24 118.59(18)
C28 C23 P1 118.74(14)
C24 C23 P1 122.67(16)
C25 C24 C23 120.3(2)
C26 C25 C24 120.5(2)
C25 C26 C27 119.6(2)
C26 C27 C28 120.3(2)
C23 C28 C27 120.59(19)
C34 C29 C30 118.34(17)
C34 C29 P1 116.55(14)
C30 C29 P1 124.97(15)
C31 C30 C29 120.54(19)
C32 C31 C30 120.0(2)
C31 C32 C33 120.3(2)
C32 C33 C34 119.9(2)
C33 C34 C29 120.94(19)
C40 C35 C36 118.1(2)
C40 C35 P2 123.84(15)
C36 C35 P2 117.91(17)
C37 C36 C35 120.9(2)
C38 C37 C36 120.5(2)
C37 C38 C39 119.5(2)
C38 C39 C40 120.1(2)
C39 C40 C35 120.8(2)
C46 C41 C42 118.49(19)
C46 C41 P2 118.51(16)
C42 C41 P2 122.96(17)
C43 C42 C41 120.4(2)
C44 C43 C42 120.5(2)
C43 C44 C45 119.6(2)
C44 C45 C46 120.1(2)
C41 C46 C45 120.8(2)
C48 C47 C52 118.20(18)
C48 C47 P2 123.24(15)
C52 C47 P2 118.55(14)
C49 C48 C47 120.69(19)
C50 C49 C48 120.2(2)
C49 C50 C51 120.0(2)
C52 C51 C50 119.7(2)
C51 C52 C47 121.18(19)
C5 Si1 C15 112.23(12)
C5 Si1 C16 111.83(12)
C15 Si1 C16 112.57(14)
C5 Si1 C10 96.86(9)
C15 Si1 C10 111.24(13)
C16 Si1 C10 111.14(12)
C17 P1 C23 101.07(9)
C17 P1 C29 103.75(9)
C23 P1 C29 103.87(9)
C17 P1 Ni1 114.02(7)
C23 P1 Ni1 119.04(7)
C29 P1 Ni1 113.24(6)
C47 P2 C35 101.17(9)
C47 P2 C41 102.14(9)
C35 P2 C41 102.93(9)
C47 P2 Ni1 115.19(7)
C35 P2 Ni1 123.26(7)
C41 P2 Ni1 109.60(7)
C2 Ni1 C3 40.28(8)
C2 Ni1 P2 138.94(6)
C3 Ni1 P2 100.31(7)
C2 Ni1 P1 106.41(7)
C3 Ni1 P1 146.56(6)
P2 Ni1 P1 112.84(4)
C1 Zr1 C4 100.34(8)
C1 Zr1 C3 67.23(7)
C4 Zr1 C3 35.47(6)
C1 Zr1 C2 35.69(7)
C4 Zr1 C2 67.10(7)
C3 Zr1 C2 32.15(7)
C1 Zr1 C10 112.38(7)
C4 Zr1 C10 135.32(8)
C3 Zr1 C10 139.50(7)
C2 Zr1 C10 129.73(7)
C1 Zr1 C11 83.33(8)
C4 Zr1 C11 132.79(8)
C3 Zr1 C11 113.86(7)
C2 Zr1 C11 96.57(7)
C10 Zr1 C11 33.28(7)
C1 Zr1 C6 79.48(7)
C4 Zr1 C6 125.25(8)
C3 Zr1 C6 126.50(7)
C2 Zr1 C6 108.93(7)
C10 Zr1 C6 91.06(7)
C11 Zr1 C6 101.81(8)
C1 Zr1 C14 136.11(8)
C4 Zr1 C14 102.74(9)
C3 Zr1 C14 118.37(8)
C2 Zr1 C14 130.75(7)
C10 Zr1 C14 32.87(8)
C11 Zr1 C14 53.76(8)
C6 Zr1 C14 114.74(7)
C1 Zr1 C5 109.09(7)
C4 Zr1 C5 129.44(7)
C3 Zr1 C5 152.95(7)
C2 Zr1 C5 141.45(7)
C10 Zr1 C5 67.45(7)
C11 Zr1 C5 91.56(7)
C6 Zr1 C5 32.68(7)
C14 Zr1 C5 83.56(7)
C1 Zr1 C9 131.31(7)
C4 Zr1 C9 97.53(7)
C3 Zr1 C9 129.04(7)
C2 Zr1 C9 145.44(6)
C10 Zr1 C9 83.39(7)
C11 Zr1 C9 115.20(7)
C6 Zr1 C9 53.53(7)
C14 Zr1 C9 81.66(7)
C5 Zr1 C9 32.92(7)
C1 Zr1 C7 81.07(7)
C4 Zr1 C7 92.85(8)
C3 Zr1 C7 99.47(7)
C2 Zr1 C7 95.44(7)
C10 Zr1 C7 120.82(7)
C11 Zr1 C7 133.77(8)
C6 Zr1 C7 32.51(7)
C14 Zr1 C7 133.77(7)
C5 Zr1 C7 54.12(7)
C9 Zr1 C7 53.02(7)
C1 Zr1 C12 86.39(8)
C4 Zr1 C12 100.77(9)
C3 Zr1 C12 86.13(8)
C2 Zr1 C12 80.68(7)
C10 Zr1 C12 54.16(8)
C11 Zr1 C12 32.09(8)
C6 Zr1 C12 133.45(8)
C14 Zr1 C12 52.96(7)
C5 Zr1 C12 120.82(7)
C9 Zr1 C12 133.69(7)
C7 Zr1 C12 162.94(8)

loop_
_geom_bond_atom_site_label_1
_geom_bond_atom_site_label_2
_geom_bond_distance
O1A C56A 1.432(2)
O1A C53A 1.434(2)
C53A C54A 1.538(2)
C54A C55A 1.538(2)
C55A C56A 1.540(2)
O1B C53B 1.435(2)
O1B C56B 1.437(2)
C53B C54B 1.539(2)
C54B C55B 1.538(2)
C55B C56B 1.538(2)
C1 C2 1.442(3)
C1 Zr1 2.326(2)
C2 C3 1.317(3)
C2 Ni1 1.913(2)
C2 Zr1 2.3787(18)
C3 C4 1.441(3)
C3 Ni1 1.9128(19)
C3 Zr1 2.3785(19)
C4 Zr1 2.353(2)
C5 C6 1.412(3)
C5 C9 1.428(3)
C5 Si1 1.856(2)
C5 Zr1 2.515(2)
C6 C7 1.417(3)
C6 Zr1 2.502(2)
C7 C8 1.395(3)
C7 Zr1 2.556(2)
C8 C9 1.399(3)
C8 Zr1 2.583(2)
C9 Zr1 2.523(2)
C10 C14 1.416(3)
C10 C11 1.429(3)
C10 Si1 1.861(3)
C10 Zr1 2.4934(19)
C11 C12 1.400(3)
C11 Zr1 2.497(2)
C12 C13 1.401(3)
C12 Zr1 2.565(2)
C13 C14 1.405(3)
C13 Zr1 2.573(2)
C14 Zr1 2.510(2)
C15 Si1 1.858(2)
C16 Si1 1.859(3)
C17 C18 1.391(3)
C17 C22 1.393(3)
C17 P1 1.828(2)
C18 C19 1.389(3)
C19 C20 1.382(3)
C20 C21 1.380(3)
C21 C22 1.379(3)
C23 C28 1.385(3)
C23 C24 1.399(3)
C23 P1 1.8328(19)
C24 C25 1.383(3)
C25 C26 1.377(3)
C26 C27 1.379(3)
C27 C28 1.387(3)
C29 C34 1.388(3)
C29 C30 1.396(3)
C29 P1 1.8375(19)
C30 C31 1.388(3)
C31 C32 1.374(3)
C32 C33 1.378(3)
C33 C34 1.384(3)
C35 C40 1.388(3)
C35 C36 1.390(3)
C35 P2 1.839(2)
C36 C37 1.378(3)
C37 C38 1.375(4)
C38 C39 1.380(4)
C39 C40 1.387(3)
C41 C46 1.382(3)
C41 C42 1.388(3)
C41 P2 1.843(2)
C42 C43 1.384(3)
C43 C44 1.369(4)
C44 C45 1.376(4)
C45 C46 1.383(3)
C47 C48 1.389(3)
C47 C52 1.393(3)
C47 P2 1.8276(19)
C48 C49 1.386(3)
C49 C50 1.376(3)
C50 C51 1.383(3)
C51 C52 1.381(3)
P1 Ni1 2.1723(7)
P2 Ni1 2.1628(10)
